data_4036105
loop_
_publ_author_name
'Zhang, Yanwei'
'Ye, Xiaohan'
'Petersen, Jeffery L.'
'Li, Minyong'
'Shi, Xiaodong'

_publ_section_title
;
 Synthesis and characterization of bis-N-2-aryl triazole as a fluorophore.
;
_journal_issue 7
_journal_name_full 'The Journal of organic chemistry'
_journal_page_first 3664
_journal_page_last 3669
_journal_paper_doi 10.1021/acs.joc.5b00006
_journal_volume 80
_journal_year 2015
_chemical_formula_sum 'C26 H18 N6'
_chemical_formula_weight 414.46
_space_group_crystal_system orthorhombic
_space_group_IT_number 33
_space_group_name_Hall 'P 2c -2n'
_space_group_name_H-M_alt 'P n a 21'
_atom_sites_solution_hydrogens riding
_cell_angle_alpha 90
_cell_angle_beta 90
_cell_angle_gamma 90
_cell_formula_units_Z 8
_cell_length_a 11.3909(8)
_cell_length_b 12.0108(8)
_cell_length_c 30.282(2)
_cell_measurement_reflns_used 7933
_cell_measurement_temperature 296(2)
_cell_measurement_theta_max 27.4586
_cell_measurement_theta_min 3.1857
_cell_volume 4143.0(5)
_computing_cell_refinement 'SAINT V8.34A (Bruker AXS Inc., 2013)'
_computing_data_reduction 'SAINT V8.34A (Bruker AXS Inc., 2013)'
_computing_structure_refinement 'SHELXL-2013 (Sheldrick, 2013)'
_diffrn_ambient_temperature 296(2)
_diffrn_detector_area_resol_mean 10.4167
_diffrn_measured_fraction_theta_full 0.978
_diffrn_measured_fraction_theta_max 0.978
_diffrn_measurement_device_type 'Bruker AXS D8 Venture diffractometer (fixed chi)'
_diffrn_measurement_method 'PHOTON 100 CMOS detector'
_diffrn_radiation_monochromator Triumph
_diffrn_radiation_wavelength 0.71073
_diffrn_reflns_av_R_equivalents 0.0338
_diffrn_reflns_av_unetI/netI 0.0476
_diffrn_reflns_limit_h_max 13
_diffrn_reflns_limit_h_min -14
_diffrn_reflns_limit_k_max 15
_diffrn_reflns_limit_k_min -10
_diffrn_reflns_limit_l_max 34
_diffrn_reflns_limit_l_min -38
_diffrn_reflns_number 16852
_diffrn_reflns_theta_full 27.53
_diffrn_reflns_theta_max 27.53
_diffrn_reflns_theta_min 3.19
_exptl_absorpt_coefficient_mu 0.083
_exptl_absorpt_correction_T_max 0.97
_exptl_absorpt_correction_T_min 0.96
_exptl_absorpt_correction_type multi-scan
_exptl_absorpt_process_details 'SADABS V2012/1 (Bruker AXS Inc.)'
_exptl_crystal_colour 'clear pale yellow'
_exptl_crystal_density_diffrn 1.329
_exptl_crystal_density_method 'not measured'
_exptl_crystal_description block
_exptl_crystal_F_000 1728
_exptl_crystal_size_max 0.390
_exptl_crystal_size_mid 0.374
_exptl_crystal_size_min 0.336
_refine_diff_density_max 0.279
_refine_diff_density_min -0.210
_refine_ls_abs_structure_details
;
Flack x determined using 2133 quotients [(I+)-(I-)]/[(I+)+(I-)]
(Parsons and Flack (2004), Acta Cryst. A60, s61).
;
_refine_ls_abs_structure_Flack 0.1(10)
_refine_ls_extinction_method none
_refine_ls_goodness_of_fit_ref 1.110
_refine_ls_hydrogen_treatment constr
_refine_ls_matrix_type full
_refine_ls_number_parameters 577
_refine_ls_number_reflns 7962
_refine_ls_number_restraints 1
_refine_ls_restrained_S_all 1.110
_refine_ls_R_factor_all 0.0929
_refine_ls_R_factor_gt 0.0615
_refine_ls_shift/su_max 0.002
_refine_ls_shift/su_mean 0.000
_refine_ls_structure_factor_coef Fsqd
_refine_ls_weighting_details 'w=1/[\s^2^(Fo^2^)+(0.0628P)^2^+1.4609P] where P=(Fo^2^+2Fc^2^)/3'
_refine_ls_weighting_scheme calc
_refine_ls_wR_factor_gt 0.1366
_refine_ls_wR_factor_ref 0.1556
_reflns_number_gt 5790
_reflns_number_total 7962
_reflns_threshold_expression 'I > 2\s(I)'
_cod_data_source_file jo5b00006_si_002.cif
_cod_data_source_block I
_cod_database_code 4036105

loop_
_space_group_symop_operation_xyz
'x, y, z'
'-x, -y, z+1/2'
'x+1/2, -y+1/2, z'
'-x+1/2, y+1/2, z+1/2'

loop_
_atom_site_type_symbol
_atom_site_label
_atom_site_fract_x
_atom_site_fract_y
_atom_site_fract_z
_atom_site_U_iso_or_equiv
_atom_site_adp_type
_atom_site_calc_flag
_atom_site_refinement_flags_adp
_atom_site_refinement_flags_posn
_atom_site_occupancy
N N1 0.2899(3) 0.5899(4) 0.08042(16) 0.0343(10) Uani d . . 1
N N2 0.3253(4) 0.4851(4) 0.07313(18) 0.0381(11) Uani d . . 1
N N3 0.4234(4) 0.4731(4) 0.05034(17) 0.0463(11) Uani d . . 1
N N4 0.3064(3) 0.6219(4) 0.18098(16) 0.0436(11) Uani d . . 1
N N5 0.3456(3) 0.5229(3) 0.16770(15) 0.0414(10) Uani d . . 1
N N6 0.4568(4) 0.5180(4) 0.15634(19) 0.0471(13) Uani d . . 1
N N7 0.4593(4) 0.0915(4) 0.42330(18) 0.0405(11) Uani d . . 1
N N8 0.4223(4) -0.0124(4) 0.42956(18) 0.0399(12) Uani d . . 1
N N9 0.3235(4) -0.0236(4) 0.45267(18) 0.0513(12) Uani d . . 1
N N10 0.4450(3) 0.1240(4) 0.32257(16) 0.0418(11) Uani d . . 1
N N11 0.4057(3) 0.0239(4) 0.33538(15) 0.0417(10) Uani d . . 1
N N12 0.2924(4) 0.0216(4) 0.34705(19) 0.0478(14) Uani d . . 1
C C1 0.4550(5) 0.5781(5) 0.0428(2) 0.0463(15) Uani d . . 1
H H1 0.5219 0.5996 0.0274 0.056 Uiso calc U R 1
C C2 0.3740(4) 0.6512(4) 0.06105(17) 0.0349(11) Uani d . . 1
C C3 0.3712(6) 0.7724(5) 0.0621(2) 0.0386(13) Uani d . . 1
C C4 0.4668(5) 0.8345(5) 0.0471(2) 0.0502(14) Uani d . . 1
H H4 0.5327 0.7984 0.036 0.06 Uiso calc U R 1
C C5 0.4638(6) 0.9501(6) 0.0487(3) 0.061(2) Uani d . . 1
H H5 0.5281 0.9908 0.0388 0.074 Uiso calc U R 1
C C6 0.3675(7) 1.0046(6) 0.0647(3) 0.067(2) Uani d . . 1
H H6 0.365 1.082 0.0655 0.081 Uiso calc U R 1
C C7 0.2740(6) 0.9415(5) 0.0796(3) 0.0546(17) Uani d . . 1
H H7 0.2086 0.9777 0.0911 0.066 Uiso calc U R 1
C C8 0.2745(4) 0.8292(5) 0.0779(2) 0.0467(13) Uani d . . 1
H H8 0.2091 0.7897 0.0876 0.056 Uiso calc U R 1
C C9 0.2562(4) 0.3909(4) 0.08677(18) 0.0394(11) Uani d . . 1
C C10 0.2132(5) 0.3280(4) 0.0535(2) 0.0520(14) Uani d . . 1
H H10 0.2304 0.3471 0.0244 0.062 Uiso calc U R 1
C C11 0.1436(7) 0.2350(5) 0.0620(4) 0.058(2) Uani d . . 1
H H11 0.1169 0.1904 0.039 0.069 Uiso calc U R 1
C C12 0.1150(5) 0.2104(5) 0.1051(2) 0.0535(15) Uani d . . 1
H H12 0.0653 0.1506 0.1107 0.064 Uiso calc U R 1
C C13 0.1576(5) 0.2716(5) 0.1407(3) 0.0433(15) Uani d . . 1
C C14 0.1289(7) 0.2441(5) 0.1843(4) 0.061(3) Uani d . . 1
H H14 0.0819 0.1822 0.1894 0.074 Uiso calc U R 1
C C15 0.1665(7) 0.3032(6) 0.2187(2) 0.078(2) Uani d . . 1
H H15 0.1448 0.2831 0.2472 0.094 Uiso calc U R 1
C C16 0.2393(6) 0.3965(6) 0.2117(2) 0.0677(18) Uani d . . 1
H H16 0.2649 0.4383 0.2357 0.081 Uiso calc U R 1
C C17 0.2722(4) 0.4256(4) 0.1703(2) 0.0451(12) Uani d . . 1
C C18 0.2331(4) 0.3676(4) 0.13218(17) 0.0384(11) Uani d . . 1
C C19 0.4930(4) 0.6243(4) 0.1607(2) 0.0349(13) Uani d . . 1
H H19 0.5679 0.6503 0.1541 0.042 Uiso calc U R 1
C C20 0.4014(4) 0.6883(5) 0.1765(2) 0.0382(15) Uani d . . 1
C C21 0.3937(5) 0.8087(5) 0.1845(2) 0.0414(15) Uani d . . 1
C C22 0.4801(5) 0.8796(5) 0.1675(2) 0.0468(16) Uani d . . 1
H H22 0.5453 0.8522 0.1525 0.056 Uiso calc U R 1
C C23 0.4636(6) 0.9938(6) 0.1741(3) 0.061(2) Uani d . . 1
H H23 0.5197 1.0427 0.163 0.073 Uiso calc U R 1
C C24 0.3694(6) 1.0372(6) 0.1960(3) 0.0698(18) Uani d . . 1
H H24 0.3628 1.1136 0.2002 0.084 Uiso calc U R 1
C C25 0.2857(6) 0.9670(6) 0.2115(3) 0.077(2) Uani d . . 1
H H25 0.2209 0.9958 0.2263 0.093 Uiso calc U R 1
C C26 0.2953(5) 0.8539(5) 0.2056(3) 0.0636(19) Uani d . . 1
H H26 0.236 0.8071 0.2156 0.076 Uiso calc U R 1
C C27 0.2616(5) 0.1255(6) 0.3411(2) 0.0563(19) Uani d . . 1
H H27 0.1863 0.1526 0.346 0.068 Uiso calc U R 1
C C28 0.3545(4) 0.1904(5) 0.3267(2) 0.0361(14) Uani d . . 1
C C29 0.3621(4) 0.3105(5) 0.3192(2) 0.0356(14) Uani d . . 1
C C30 0.4556(5) 0.3565(6) 0.2976(3) 0.0625(19) Uani d . . 1
H H30 0.5135 0.3098 0.2864 0.075 Uiso calc U R 1
C C31 0.4666(5) 0.4707(6) 0.2918(3) 0.071(2) Uani d . . 1
H H31 0.531 0.4997 0.2768 0.085 Uiso calc U R 1
C C32 0.3832(5) 0.5399(6) 0.3082(3) 0.0681(18) Uani d . . 1
H H32 0.3907 0.6166 0.3052 0.082 Uiso calc U R 1
C C33 0.2873(6) 0.4951(6) 0.3295(3) 0.068(2) Uani d . . 1
H H33 0.2291 0.5415 0.3407 0.081 Uiso calc U R 1
C C34 0.2782(5) 0.3832(6) 0.3340(2) 0.0515(17) Uani d . . 1
H H34 0.2118 0.3544 0.3478 0.062 Uiso calc U R 1
C C35 0.4798(4) -0.0725(4) 0.3332(2) 0.0441(12) Uani d . . 1
C C36 0.5158(6) -0.1010(5) 0.2919(2) 0.0642(17) Uani d . . 1
H H36 0.4922 -0.0586 0.2678 0.077 Uiso calc U R 1
C C37 0.5878(7) -0.1931(7) 0.2854(3) 0.083(2) Uani d . . 1
H H37 0.6104 -0.2132 0.257 0.1 Uiso calc U R 1
C C38 0.6249(8) -0.2535(5) 0.3204(4) 0.062(3) Uani d . . 1
H H38 0.6749 -0.3136 0.3157 0.074 Uiso calc U R 1
C C39 0.5890(6) -0.2273(5) 0.3644(3) 0.0513(18) Uani d . . 1
C C40 0.6302(6) -0.2908(5) 0.3998(3) 0.067(2) Uani d . . 1
H H40 0.6792 -0.3511 0.3942 0.08 Uiso calc U R 1
C C41 0.6009(8) -0.2668(6) 0.4413(4) 0.076(3) Uani d . . 1
H H41 0.6281 -0.3109 0.4644 0.091 Uiso calc U R 1
C C42 0.5293(5) -0.1754(5) 0.4500(2) 0.0588(15) Uani d . . 1
H H42 0.508 -0.1596 0.479 0.071 Uiso calc U R 1
C C43 0.4895(4) -0.1081(4) 0.41643(19) 0.0417(12) Uani d . . 1
C C44 0.5164(4) -0.1315(4) 0.37150(18) 0.0394(11) Uani d . . 1
C C45 0.2928(5) 0.0811(5) 0.4607(2) 0.0443(15) Uani d . . 1
H H45 0.226 0.1031 0.476 0.053 Uiso calc U R 1
C C46 0.3765(4) 0.1538(5) 0.44256(16) 0.0367(11) Uani d . . 1
C C47 0.3807(5) 0.2750(6) 0.4423(2) 0.0378(12) Uani d . . 1
C C48 0.4783(4) 0.3317(4) 0.42535(19) 0.0450(13) Uani d . . 1
H H48 0.5421 0.2912 0.4149 0.054 Uiso calc U R 1
C C49 0.4815(6) 0.4472(5) 0.4240(3) 0.0568(18) Uani d . . 1
H H49 0.5472 0.4839 0.413 0.068 Uiso calc U R 1
C C50 0.3863(7) 0.5068(5) 0.4389(3) 0.063(2) Uani d . . 1
H H50 0.3866 0.5842 0.4374 0.076 Uiso calc U R 1
C C51 0.2901(7) 0.4515(6) 0.4560(3) 0.063(2) Uani d . . 1
H H51 0.227 0.492 0.467 0.075 Uiso calc U R 1
C C52 0.2869(5) 0.3376(5) 0.4569(2) 0.0536(14) Uani d . . 1
H H52 0.2203 0.3018 0.4675 0.064 Uiso calc U R 1

loop_
_atom_site_aniso_label
_atom_site_aniso_U_11
_atom_site_aniso_U_22
_atom_site_aniso_U_33
_atom_site_aniso_U_12
_atom_site_aniso_U_13
_atom_site_aniso_U_23
N1 0.0316(19) 0.032(2) 0.040(3) 0.0015(17) 0.0001(17) 0.002(2)
N2 0.030(2) 0.038(2) 0.046(3) -0.0011(17) 0.002(2) 0.003(2)
N3 0.035(2) 0.051(3) 0.054(3) 0.011(2) 0.005(2) 0.002(2)
N4 0.037(2) 0.045(3) 0.049(3) -0.0096(18) -0.001(2) 0.004(2)
N5 0.035(2) 0.044(3) 0.045(3) -0.0081(17) -0.0034(18) 0.005(2)
N6 0.032(2) 0.047(3) 0.062(4) -0.0019(18) -0.003(2) -0.001(2)
N7 0.036(2) 0.043(3) 0.043(3) -0.004(2) -0.0006(19) -0.002(2)
N8 0.047(2) 0.030(2) 0.043(3) -0.0071(19) 0.002(2) 0.000(2)
N9 0.051(3) 0.049(3) 0.053(3) -0.005(2) 0.006(2) 0.000(3)
N10 0.036(2) 0.043(3) 0.046(3) 0.0069(18) 0.0018(18) -0.001(2)
N11 0.038(2) 0.041(3) 0.046(3) 0.0049(17) -0.0048(18) -0.002(2)
N12 0.034(2) 0.050(3) 0.060(4) 0.0036(19) -0.004(2) -0.005(3)
C1 0.031(3) 0.061(4) 0.047(4) -0.004(3) 0.006(2) 0.001(3)
C2 0.028(2) 0.039(3) 0.038(3) -0.0026(19) -0.0016(19) 0.005(3)
C3 0.038(3) 0.045(3) 0.033(3) -0.004(3) -0.005(2) 0.003(4)
C4 0.046(3) 0.048(3) 0.057(4) -0.011(2) 0.004(2) 0.007(3)
C5 0.060(4) 0.058(4) 0.066(5) -0.021(3) -0.001(3) 0.019(4)
C6 0.090(6) 0.039(4) 0.073(6) 0.000(4) -0.018(5) 0.007(4)
C7 0.055(4) 0.050(4) 0.059(4) 0.003(3) -0.001(3) -0.002(3)
C8 0.039(3) 0.045(3) 0.056(3) -0.004(2) -0.001(2) 0.002(3)
C9 0.033(2) 0.031(3) 0.054(3) 0.0030(18) 0.003(2) 0.003(2)
C10 0.064(3) 0.036(3) 0.056(4) -0.003(2) 0.001(3) -0.003(3)
C11 0.058(4) 0.042(3) 0.073(6) -0.005(3) 0.001(4) -0.014(4)
C12 0.046(3) 0.036(3) 0.078(5) -0.006(3) 0.002(3) -0.003(3)
C13 0.033(3) 0.037(3) 0.060(4) 0.001(2) -0.001(3) 0.002(3)
C14 0.056(4) 0.045(5) 0.083(7) -0.016(2) 0.008(5) 0.022(3)
C15 0.091(5) 0.087(6) 0.056(4) -0.040(4) -0.010(4) 0.030(4)
C16 0.076(4) 0.081(5) 0.046(4) -0.032(3) -0.012(3) 0.018(3)
C17 0.041(3) 0.043(3) 0.051(3) -0.011(2) -0.006(2) 0.012(3)
C18 0.033(2) 0.032(3) 0.051(3) 0.0002(18) -0.001(2) 0.005(2)
C19 0.0148(18) 0.037(3) 0.053(3) -0.0025(18) 0.001(2) 0.006(3)
C20 0.027(2) 0.049(4) 0.039(4) -0.008(2) 0.001(2) 0.004(3)
C21 0.039(3) 0.041(3) 0.045(4) -0.004(2) -0.008(3) 0.001(3)
C22 0.039(3) 0.039(3) 0.063(4) -0.017(2) 0.000(3) -0.001(3)
C23 0.054(4) 0.048(3) 0.080(6) -0.015(3) 0.013(3) 0.001(4)
C24 0.065(4) 0.053(4) 0.091(5) -0.005(3) -0.010(4) -0.001(4)
C25 0.056(4) 0.071(5) 0.106(6) 0.007(3) 0.010(4) -0.025(5)
C26 0.046(3) 0.059(4) 0.086(5) -0.012(3) 0.014(3) -0.008(4)
C27 0.040(3) 0.067(4) 0.062(4) 0.018(3) -0.011(3) 0.006(4)
C28 0.024(2) 0.050(4) 0.034(3) 0.005(2) -0.006(2) -0.006(3)
C29 0.021(2) 0.046(3) 0.039(3) 0.011(2) -0.002(2) 0.000(3)
C30 0.040(3) 0.061(4) 0.087(5) 0.008(3) 0.008(3) 0.005(4)
C31 0.047(3) 0.069(5) 0.096(6) -0.013(3) 0.012(3) 0.011(4)
C32 0.056(4) 0.056(4) 0.093(5) -0.004(3) -0.006(3) 0.007(4)
C33 0.057(4) 0.049(4) 0.097(7) 0.017(3) -0.008(4) -0.013(4)
C34 0.037(3) 0.062(4) 0.055(4) 0.000(3) 0.011(3) 0.002(3)
C35 0.039(3) 0.041(3) 0.053(3) 0.010(2) -0.007(2) -0.010(3)
C36 0.071(4) 0.071(4) 0.051(4) 0.028(3) -0.010(3) -0.016(3)
C37 0.097(6) 0.088(6) 0.064(5) 0.032(5) -0.001(4) -0.029(4)
C38 0.057(5) 0.050(5) 0.077(7) 0.014(3) -0.012(5) -0.019(3)
C39 0.039(3) 0.039(3) 0.075(5) 0.009(3) -0.006(3) -0.016(4)
C40 0.062(4) 0.029(3) 0.110(7) 0.006(3) -0.018(4) 0.003(4)
C41 0.099(7) 0.051(4) 0.078(7) 0.019(4) -0.036(5) 0.013(4)
C42 0.068(4) 0.050(3) 0.058(4) -0.006(3) -0.013(3) 0.009(3)
C43 0.042(2) 0.031(3) 0.052(3) -0.001(2) -0.009(2) 0.003(2)
C44 0.030(2) 0.029(2) 0.059(3) 0.0006(18) -0.006(2) -0.004(2)
C45 0.039(3) 0.047(3) 0.046(4) -0.005(2) 0.012(2) -0.005(3)
C46 0.031(2) 0.050(3) 0.029(3) 0.001(2) -0.0017(18) -0.003(2)
C47 0.035(3) 0.048(3) 0.030(3) 0.004(3) -0.003(2) -0.006(4)
C48 0.043(3) 0.041(3) 0.051(3) 0.002(2) 0.000(2) -0.006(3)
C49 0.061(4) 0.038(3) 0.071(5) -0.005(3) -0.002(3) 0.000(3)
C50 0.079(5) 0.033(3) 0.078(6) 0.009(3) -0.021(4) -0.005(3)
C51 0.064(4) 0.052(4) 0.073(5) 0.023(3) 0.002(3) -0.018(4)
C52 0.046(3) 0.061(4) 0.053(4) 0.002(3) 0.003(2) -0.007(3)

loop_
_atom_type_symbol
_atom_type_description
_atom_type_scat_dispersion_real
_atom_type_scat_dispersion_imag
_atom_type_scat_source
C C 0.0033 0.0016 'International Tables Vol C Tables 4.2.6.8 and 6.1.1.4'
H H 0.0000 0.0000 'International Tables Vol C Tables 4.2.6.8 and 6.1.1.4'
N N 0.0061 0.0033 'International Tables Vol C Tables 4.2.6.8 and 6.1.1.4'

loop_
_geom_angle_atom_site_label_1
_geom_angle_atom_site_label_2
_geom_angle_atom_site_label_3
_geom_angle
N2 N1 C2 103.2(4)
N3 N2 N1 116.3(4)
N3 N2 C9 121.8(5)
N1 N2 C9 121.8(4)
N2 N3 C1 102.4(5)
N5 N4 C20 103.2(4)
N6 N5 N4 116.2(4)
N6 N5 C17 122.6(4)
N4 N5 C17 120.9(4)
N5 N6 C19 103.1(4)
N8 N7 C46 103.8(4)
N7 N8 N9 115.9(5)
N7 N8 C43 122.8(5)
N9 N8 C43 121.0(5)
C45 N9 N8 102.9(5)
C28 N10 N11 104.9(4)
N12 N11 N10 114.6(4)
N12 N11 C35 124.3(4)
N10 N11 C35 121.0(4)
C27 N12 N11 101.7(5)
N3 C1 C2 110.5(5)
N1 C2 C1 107.5(5)
N1 C2 C3 121.5(5)
C1 C2 C3 130.9(5)
C8 C3 C4 118.1(6)
C8 C3 C2 121.3(6)
C4 C3 C2 120.6(6)
C5 C4 C3 120.2(6)
C6 C5 C4 120.7(6)
C5 C6 C7 118.1(6)
C8 C7 C6 122.1(7)
C7 C8 C3 120.6(6)
C10 C9 C18 122.8(4)
C10 C9 N2 115.1(5)
C18 C9 N2 122.1(5)
C9 C10 C11 121.1(7)
C12 C11 C10 118.8(8)
C11 C12 C13 122.5(6)
C12 C13 C14 121.6(6)
C12 C13 C18 119.1(6)
C14 C13 C18 119.3(6)
C15 C14 C13 122.5(6)
C14 C15 C16 119.7(7)
C17 C16 C15 120.4(6)
C16 C17 C18 122.7(5)
C16 C17 N5 114.9(5)
C18 C17 N5 122.4(5)
C17 C18 C9 129.0(4)
C17 C18 C13 115.3(5)
C9 C18 C13 115.7(5)
N6 C19 C20 109.2(4)
N4 C20 C19 108.1(5)
N4 C20 C21 121.1(4)
C19 C20 C21 130.6(4)
C26 C21 C22 119.7(6)
C26 C21 C20 120.4(5)
C22 C21 C20 119.7(5)
C23 C22 C21 116.7(6)
C24 C23 C22 123.3(6)
C25 C24 C23 118.9(6)
C24 C25 C26 120.9(6)
C25 C26 C21 120.4(6)
N12 C27 C28 112.0(6)
N10 C28 C27 106.8(5)
N10 C28 C29 122.7(4)
C27 C28 C29 130.5(5)
C30 C29 C34 116.3(6)
C30 C29 C28 121.2(5)
C34 C29 C28 122.4(5)
C29 C30 C31 122.0(6)
C32 C31 C30 119.7(6)
C31 C32 C33 119.2(6)
C34 C33 C32 119.7(6)
C33 C34 C29 123.0(6)
C36 C35 C44 122.4(5)
C36 C35 N11 115.0(5)
C44 C35 N11 122.5(5)
C35 C36 C37 120.5(6)
C38 C37 C36 120.1(7)
C37 C38 C39 121.6(6)
C40 C39 C38 119.9(6)
C40 C39 C44 121.2(7)
C38 C39 C44 118.8(7)
C41 C40 C39 121.4(7)
C40 C41 C42 119.7(8)
C43 C42 C41 121.1(7)
C42 C43 C44 121.3(5)
C42 C43 N8 116.2(5)
C44 C43 N8 122.5(5)
C35 C44 C43 128.2(4)
C35 C44 C39 116.6(5)
C43 C44 C39 115.2(5)
N9 C45 C46 109.8(5)
N7 C46 C45 107.5(5)
N7 C46 C47 122.2(5)
C45 C46 C47 130.2(5)
C52 C47 C48 117.9(6)
C52 C47 C46 121.2(6)
C48 C47 C46 120.9(5)
C49 C48 C47 121.1(6)
C50 C49 C48 119.3(7)
C49 C50 C51 119.8(6)
C52 C51 C50 120.6(6)
C51 C52 C47 121.2(6)

loop_
_geom_bond_atom_site_label_1
_geom_bond_atom_site_label_2
_geom_bond_distance
N1 N2 1.340(6)
N1 C2 1.343(6)
N2 N3 1.321(6)
N2 C9 1.438(6)
N3 C1 1.332(7)
N4 N5 1.332(6)
N4 C20 1.351(6)
N5 N6 1.313(6)
N5 C17 1.440(6)
N6 C19 1.348(7)
N7 N8 1.331(6)
N7 C46 1.338(6)
N8 N9 1.332(7)
N8 C43 1.437(7)
N9 C45 1.328(7)
N10 C28 1.309(7)
N10 N11 1.340(6)
N11 N12 1.339(6)
N11 C35 1.434(6)
N12 C27 1.309(8)
C1 C2 1.388(8)
C2 C3 1.456(7)
C3 C8 1.382(8)
C3 C4 1.396(8)
C4 C5 1.390(8)
C5 C6 1.366(10)
C6 C7 1.383(10)
C7 C8 1.350(8)
C9 C10 1.352(7)
C9 C18 1.428(7)
C10 C11 1.394(8)
C11 C12 1.378(12)
C12 C13 1.391(9)
C13 C14 1.400(14)
C13 C18 1.461(7)
C14 C15 1.332(13)
C15 C16 1.409(8)
C16 C17 1.355(8)
C17 C18 1.421(7)
C19 C20 1.382(7)
C20 C21 1.468(10)
C21 C26 1.399(9)
C21 C22 1.400(8)
C22 C23 1.399(9)
C23 C24 1.365(10)
C24 C25 1.357(9)
C25 C26 1.375(9)
C27 C28 1.384(9)
C28 C29 1.463(10)
C29 C30 1.366(8)
C29 C34 1.370(8)
C30 C31 1.389(9)
C31 C32 1.357(9)
C32 C33 1.377(10)
C33 C34 1.355(9)
C35 C36 1.362(8)
C35 C44 1.421(7)
C36 C37 1.391(8)
C37 C38 1.352(13)
C38 C39 1.429(14)
C39 C40 1.395(10)
C39 C44 1.434(7)
C40 C41 1.334(13)
C41 C42 1.393(10)
C42 C43 1.375(7)
C43 C44 1.422(8)
C45 C46 1.404(7)
C46 C47 1.457(7)
C47 C52 1.379(8)
C47 C48 1.401(8)
C48 C49 1.389(8)
C49 C50 1.376(10)
C50 C51 1.382(11)
C51 C52 1.368(9)
